data_4309276
loop_
_publ_author_name
'Xi-Sen Wang'
'Yun-Zhi Tang'
'Xue-Feng Huang'
'Zhi-Rong Qu'
'Chi-Ming Che'
'Philip Wai Hong Chan'
'Ren-Gen Xiong'

_publ_contact_author_address
;
Prof. Ren-Gen Xiong
Coordination Chemistry Institue
Nanjing University, Nanjing
210093, P. R. China
;
_publ_contact_author_email xiongrg@netra.nju.edu.cn
_publ_contact_author_fax 86-25-83317761
_publ_contact_author_name 'Prof. Ren-Gen Xiong'
_publ_contact_author_phone 86-25-83594724
_publ_section_title
;
Syntheses, Crystal Structures, and Luminescent Properties of Three Novel
Zinc Coordination Polymers with Tetrazolyl Ligands
;
_journal_name_full 'Inorganic Chemistry'
_journal_page_first 5278
_journal_page_last 5285
_journal_paper_doi 10.1021/ic050354x
_journal_volume 44
_journal_year 2005
_chemical_formula_sum 'C16 H14 N8 Zn'
_chemical_formula_weight 383.72
_chemical_name_systematic
; 
 ? 
;
_space_group_IT_number 60
_symmetry_cell_setting orthorhombic
_symmetry_space_group_name_Hall '-P 2n 2ab'
_symmetry_space_group_name_H-M 'P b c n'
_atom_sites_solution_hydrogens geom
_atom_sites_solution_primary direct
_atom_sites_solution_secondary difmap
_audit_creation_method SHELXL-97
_cell_angle_alpha 90.00
_cell_angle_beta 90.00
_cell_angle_gamma 90.00
_cell_formula_units_Z 8
_cell_length_a 10.1580(11)
_cell_length_b 13.9511(15)
_cell_length_c 25.643(3)
_cell_measurement_temperature 293(2)
_cell_volume 3634.0(7)
_computing_cell_refinement 'Bruker SMART'
_computing_data_collection 'Bruker SMART'
_computing_data_reduction 'Bruker SAINT'
_computing_molecular_graphics 'Bruker SHELXTL'
_computing_publication_material 'Bruker SHELXTL'
_computing_structure_refinement 'SHELXL-97 (Sheldrick, 1997)'
_computing_structure_solution 'SHELXS-97 (Sheldrick, 1990)'
_diffrn_ambient_temperature 293(2)
_diffrn_measured_fraction_theta_full 0.964
_diffrn_measured_fraction_theta_max 0.964
_diffrn_measurement_device_type 'CCD area detector'
_diffrn_measurement_method 'phi and omega scans'
_diffrn_radiation_monochromator graphite
_diffrn_radiation_source 'fine-focus sealed tube'
_diffrn_radiation_type MoK\a
_diffrn_radiation_wavelength 0.71073
_diffrn_reflns_av_R_equivalents 0.2121
_diffrn_reflns_av_sigmaI/netI 0.3013
_diffrn_reflns_limit_h_max 13
_diffrn_reflns_limit_h_min -13
_diffrn_reflns_limit_k_max 13
_diffrn_reflns_limit_k_min -18
_diffrn_reflns_limit_l_max 30
_diffrn_reflns_limit_l_min -32
_diffrn_reflns_number 20841
_diffrn_reflns_theta_full 28.29
_diffrn_reflns_theta_max 28.29
_diffrn_reflns_theta_min 2.48
_exptl_absorpt_coefficient_mu 1.367
_exptl_absorpt_correction_type none
_exptl_crystal_density_diffrn 1.403
_exptl_crystal_density_method 'not measured'
_exptl_crystal_F_000 1568
_refine_diff_density_max 0.614
_refine_diff_density_min -0.384
_refine_diff_density_rms 0.063
_refine_ls_extinction_method none
_refine_ls_goodness_of_fit_ref 0.692
_refine_ls_hydrogen_treatment mixed
_refine_ls_matrix_type full
_refine_ls_number_parameters 227
_refine_ls_number_reflns 4359
_refine_ls_number_restraints 0
_refine_ls_restrained_S_all 0.692
_refine_ls_R_factor_all 0.2637
_refine_ls_R_factor_gt 0.0534
_refine_ls_shift/su_max 0.000
_refine_ls_shift/su_mean 0.000
_refine_ls_structure_factor_coef Fsqd
_refine_ls_weighting_details 'calc w=1/[\s^2^(Fo^2^)+(0.0198P)^2^+0.0000P] where P=(Fo^2^+2Fc^2^)/3'
_refine_ls_weighting_scheme calc
_refine_ls_wR_factor_gt 0.0689
_refine_ls_wR_factor_ref 0.1072
_reflns_number_gt 1198
_reflns_number_total 4359
_reflns_threshold_expression >2sigma(I)
_cod_data_source_file ic050354xsi20050307_091304_3.cif
_cod_data_source_block 3
_cod_depositor_comments
;
The following automatic conversions were performed:
'_symmetry_cell_setting' value 'Orthorhombic' changed to 'orthorhombic'
according to '/home/saulius/struct/CIF-dictionaries/cif_core.dic'
dictionary named 'cif_core.dic' version 2.4.1 from 2010-06-29.

Automatic conversion script
Id: cif_fix_enum 1527 2010-12-29 10:47:43Z saulius 
;
_cod_database_code 4309276

loop_
_symmetry_equiv_pos_as_xyz
'x, y, z'
'-x+1/2, -y+1/2, z+1/2'
'-x, y, -z+1/2'
'x+1/2, -y+1/2, -z'
'-x, -y, -z'
'x-1/2, y-1/2, -z-1/2'
'x, -y, z-1/2'
'-x-1/2, y-1/2, z'

loop_
_atom_site_label
_atom_site_type_symbol
_atom_site_fract_x
_atom_site_fract_y
_atom_site_fract_z
_atom_site_U_iso_or_equiv
_atom_site_adp_type
_atom_site_occupancy
_atom_site_symmetry_multiplicity
_atom_site_calc_flag
_atom_site_refinement_flags
_atom_site_disorder_assembly
_atom_site_disorder_group
Zn1 Zn 0.0000 0.02471(7) 0.2500 0.0441(3) Uani 1 2 d S . .
N8 N -0.1668(4) -0.0428(4) 0.26211(18) 0.0392(14) Uani 1 1 d . . .
N7 N 0.0311(5) 0.2057(5) 0.3101(2) 0.0496(16) Uani 1 1 d . . .
N6 N 0.0283(5) 0.1117(5) 0.3106(2) 0.0481(16) Uani 1 1 d . . .
C16 C -0.2235(5) -0.1232(4) 0.2447(2) 0.0358(14) Uani 1 1 d . . .
N5 N 0.0649(5) 0.0806(4) 0.3585(3) 0.0578(17) Uani 1 1 d . . .
N4 N 0.0674(5) 0.2388(4) 0.3569(3) 0.0552(17) Uani 1 1 d . . .
C15 C 0.0878(6) 0.1601(7) 0.3857(2) 0.0506(17) Uani 1 1 d . . .
N3 N -0.2580(5) 0.0037(4) 0.29199(18) 0.0439(14) Uani 1 1 d . . .
C14 C -0.1624(5) -0.1932(5) 0.2103(2) 0.0366(16) Uani 1 1 d . . .
C13 C -0.1622(5) -0.2891(5) 0.2239(2) 0.0463(19) Uani 1 1 d . . .
H13A H -0.1961 -0.3082 0.2559 0.056 Uiso 1 1 calc R . .
C12 C 0.1317(6) 0.1616(7) 0.4398(3) 0.063(2) Uani 1 1 d . . .
C11 C -0.0617(6) -0.3306(6) 0.1417(3) 0.057(2) Uani 1 1 d . . .
C10 C -0.1121(6) -0.3563(5) 0.1901(3) 0.0558(19) Uani 1 1 d . . .
H10A H -0.1118 -0.4205 0.1999 0.067 Uiso 1 1 calc R . .
C9 C -0.1093(5) -0.1675(6) 0.1630(2) 0.0562(19) Uani 1 1 d . . .
H9A H -0.1063 -0.1032 0.1535 0.067 Uiso 1 1 calc R . .
C8 C 0.1745(7) 0.2439(7) 0.4630(3) 0.085(3) Uani 1 1 d . . .
H8A H 0.1714 0.3009 0.4442 0.102 Uiso 1 1 calc R . .
C7 C 0.2219(8) 0.2452(9) 0.5128(3) 0.101(4) Uani 1 1 d . . .
H7B H 0.2533 0.3026 0.5264 0.121 Uiso 1 1 calc R . .
C6 C 0.2249(8) 0.1663(10) 0.5428(3) 0.097(3) Uani 1 1 d . . .
C5 C -0.0608(6) -0.2354(6) 0.1298(3) 0.067(2) Uani 1 1 d . . .
H5B H -0.0260 -0.2160 0.0979 0.080 Uiso 1 1 calc R . .
C4 C 0.1357(8) 0.0786(7) 0.4687(4) 0.099(3) Uani 1 1 d . . .
H4B H 0.1089 0.0209 0.4540 0.118 Uiso 1 1 calc R . .
C3 C 0.2760(7) 0.1647(7) 0.5983(3) 0.145(4) Uani 1 1 d . . .
H3B H 0.3034 0.2280 0.6082 0.217 Uiso 1 1 calc R . .
H3C H 0.3496 0.1217 0.6006 0.217 Uiso 1 1 calc R . .
H3D H 0.2075 0.1434 0.6213 0.217 Uiso 1 1 calc R . .
C2 C -0.0101(7) -0.4058(5) 0.1045(2) 0.099(3) Uani 1 1 d . . .
H2A H 0.0214 -0.3754 0.0734 0.149 Uiso 1 1 calc R . .
H2B H -0.0797 -0.4496 0.0958 0.149 Uiso 1 1 calc R . .
H2C H 0.0606 -0.4403 0.1208 0.149 Uiso 1 1 calc R . .
C1 C 0.1801(9) 0.0810(8) 0.5203(4) 0.113(4) Uani 1 1 d . . .
H1A H 0.1800 0.0250 0.5400 0.136 Uiso 1 1 calc R . .
N2 N -0.3461(4) -0.1260(3) 0.26312(17) 0.0385(15) Uani 1 1 d . . .
N1 N -0.3647(5) -0.0468(4) 0.29244(19) 0.0438(14) Uani 1 1 d . . .
Zn2 Zn -0.5000 -0.20915(7) 0.2500 0.0407(3) Uani 1 2 d S . .

loop_
_atom_site_aniso_label
_atom_site_aniso_U_11
_atom_site_aniso_U_22
_atom_site_aniso_U_33
_atom_site_aniso_U_23
_atom_site_aniso_U_13
_atom_site_aniso_U_12
Zn1 0.0349(6) 0.0361(7) 0.0615(7) 0.000 -0.0019(7) 0.000
N8 0.035(3) 0.040(4) 0.042(4) -0.004(3) -0.004(3) -0.002(3)
N7 0.038(4) 0.057(5) 0.054(4) -0.009(4) 0.003(3) -0.005(3)
N6 0.045(4) 0.034(4) 0.065(4) -0.009(3) 0.000(3) -0.004(3)
C16 0.038(3) 0.039(4) 0.030(4) 0.005(4) -0.004(4) 0.002(3)
N5 0.060(4) 0.047(5) 0.066(5) 0.002(4) -0.009(3) 0.000(3)
N4 0.049(4) 0.053(5) 0.063(4) 0.007(4) 0.001(3) 0.009(3)
C15 0.050(4) 0.046(5) 0.055(5) 0.000(5) -0.001(3) 0.001(5)
N3 0.042(3) 0.035(4) 0.054(4) -0.003(3) -0.003(3) 0.002(3)
C14 0.027(3) 0.030(5) 0.053(4) -0.006(4) -0.002(3) 0.003(3)
C13 0.036(4) 0.050(5) 0.053(4) -0.007(4) -0.001(3) 0.012(4)
C12 0.066(5) 0.066(6) 0.056(5) 0.005(6) -0.009(4) -0.001(5)
C11 0.056(4) 0.050(5) 0.065(5) -0.007(5) -0.002(4) 0.019(4)
C10 0.057(4) 0.034(5) 0.076(5) 0.001(4) -0.008(4) 0.003(4)
C9 0.056(4) 0.052(5) 0.060(5) 0.010(5) 0.012(4) -0.002(4)
C8 0.107(7) 0.093(9) 0.055(6) -0.003(6) -0.015(5) -0.002(6)
C7 0.110(8) 0.136(11) 0.057(7) 0.008(8) -0.011(6) -0.023(7)
C6 0.072(6) 0.150(12) 0.071(7) 0.007(8) -0.017(5) -0.006(8)
C5 0.070(5) 0.067(6) 0.063(5) 0.003(5) 0.022(4) 0.011(5)
C4 0.119(7) 0.095(9) 0.081(7) 0.031(6) -0.030(6) -0.019(6)
C3 0.110(7) 0.249(14) 0.075(6) 0.033(8) -0.035(5) -0.008(8)
C2 0.134(7) 0.082(6) 0.082(5) -0.019(5) 0.010(6) 0.039(7)
C1 0.122(8) 0.137(12) 0.079(8) 0.050(7) -0.015(6) -0.009(8)
N2 0.034(3) 0.039(4) 0.042(4) 0.000(3) 0.006(2) 0.001(2)
N1 0.036(3) 0.037(4) 0.057(4) -0.002(3) 0.004(3) 0.003(3)
Zn2 0.0308(5) 0.0418(7) 0.0496(6) 0.000 0.0004(7) 0.000

loop_
_atom_type_symbol
_atom_type_description
_atom_type_scat_dispersion_real
_atom_type_scat_dispersion_imag
_atom_type_scat_source
C C 0.0033 0.0016 'International Tables Vol C Tables 4.2.6.8 and 6.1.1.4'
H H 0.0000 0.0000 'International Tables Vol C Tables 4.2.6.8 and 6.1.1.4'
N N 0.0061 0.0033 'International Tables Vol C Tables 4.2.6.8 and 6.1.1.4'
Zn Zn 0.2839 1.4301 'International Tables Vol C Tables 4.2.6.8 and 6.1.1.4'

loop_
_geom_angle_atom_site_label_1
_geom_angle_atom_site_label_2
_geom_angle_atom_site_label_3
_geom_angle
_geom_angle_site_symmetry_1
_geom_angle_site_symmetry_3
_geom_angle_publ_flag
N8 Zn1 N8 122.7(3) . 3 ?
N8 Zn1 N6 107.1(2) . . ?
N8 Zn1 N6 106.9(2) 3 . ?
N8 Zn1 N6 106.9(2) . 3 ?
N8 Zn1 N6 107.1(2) 3 3 ?
N6 Zn1 N6 105.0(4) . 3 ?
C16 N8 N3 107.1(5) . . ?
C16 N8 Zn1 136.2(4) . . ?
N3 N8 Zn1 116.5(4) . . ?
N6 N7 N4 109.9(6) . . ?
N6 N7 Zn2 127.5(6) . 6_666 ?
N4 N7 Zn2 122.5(6) . 6_666 ?
N7 N6 N5 109.0(5) . . ?
N7 N6 Zn1 127.1(6) . . ?
N5 N6 Zn1 123.5(5) . . ?
N8 C16 N2 108.0(5) . . ?
N8 C16 C14 125.5(5) . . ?
N2 C16 C14 126.4(6) . . ?
C15 N5 N6 104.8(6) . . ?
N7 N4 C15 104.7(6) . . ?
N5 C15 N4 111.6(6) . . ?
N5 C15 C12 124.4(9) . . ?
N4 C15 C12 124.1(9) . . ?
N1 N3 N8 108.4(5) . . ?
C13 C14 C9 118.3(6) . . ?
C13 C14 C16 119.7(6) . . ?
C9 C14 C16 121.9(6) . . ?
C10 C13 C14 120.1(6) . . ?
C10 C13 H13A 119.9 . . ?
C14 C13 H13A 119.9 . . ?
C4 C12 C8 117.7(7) . . ?
C4 C12 C15 120.7(9) . . ?
C8 C12 C15 121.6(9) . . ?
C5 C11 C10 117.0(7) . . ?
C5 C11 C2 122.2(7) . . ?
C10 C11 C2 120.8(8) . . ?
C13 C10 C11 121.6(7) . . ?
C13 C10 H10A 119.2 . . ?
C11 C10 H10A 119.2 . . ?
C5 C9 C14 120.7(7) . . ?
C5 C9 H9A 119.6 . . ?
C14 C9 H9A 119.6 . . ?
C12 C8 C7 122.1(9) . . ?
C12 C8 H8A 119.0 . . ?
C7 C8 H8A 119.0 . . ?
C6 C7 C8 122.2(10) . . ?
C6 C7 H7B 118.9 . . ?
C8 C7 H7B 118.9 . . ?
C7 C6 C1 117.0(9) . . ?
C7 C6 C3 123.9(11) . . ?
C1 C6 C3 119.1(11) . . ?
C9 C5 C11 122.3(7) . . ?
C9 C5 H5B 118.9 . . ?
C11 C5 H5B 118.9 . . ?
C12 C4 C1 119.9(9) . . ?
C12 C4 H4B 120.0 . . ?
C1 C4 H4B 120.0 . . ?
C6 C3 H3B 109.5 . . ?
C6 C3 H3C 109.5 . . ?
H3B C3 H3C 109.5 . . ?
C6 C3 H3D 109.5 . . ?
H3B C3 H3D 109.5 . . ?
H3C C3 H3D 109.5 . . ?
C11 C2 H2A 109.5 . . ?
C11 C2 H2B 109.5 . . ?
H2A C2 H2B 109.5 . . ?
C11 C2 H2C 109.5 . . ?
H2A C2 H2C 109.5 . . ?
H2B C2 H2C 109.5 . . ?
C4 C1 C6 121.1(10) . . ?
C4 C1 H1A 119.5 . . ?
C6 C1 H1A 119.5 . . ?
C16 N2 N1 107.7(5) . . ?
C16 N2 Zn2 134.2(4) . . ?
N1 N2 Zn2 117.7(4) . . ?
N3 N1 N2 108.8(5) . . ?
N2 Zn2 N2 108.1(3) . 3_455 ?
N2 Zn2 N7 111.1(2) . 6_556 ?
N2 Zn2 N7 110.4(2) 3_455 6_556 ?
N2 Zn2 N7 110.4(2) . 8 ?
N2 Zn2 N7 111.1(2) 3_455 8 ?
N7 Zn2 N7 105.8(4) 6_556 8 ?

loop_
_geom_bond_atom_site_label_1
_geom_bond_atom_site_label_2
_geom_bond_distance
_geom_bond_site_symmetry_2
_geom_bond_publ_flag
Zn1 N8 1.963(5) . ?
Zn1 N8 1.963(5) 3 ?
Zn1 N6 1.993(5) . ?
Zn1 N6 1.993(5) 3 ?
N8 C16 1.337(6) . ?
N8 N3 1.365(6) . ?
N7 N6 1.311(6) . ?
N7 N4 1.339(6) . ?
N7 Zn2 1.970(6) 6_666 ?
N6 N5 1.353(6) . ?
C16 N2 1.332(6) . ?
C16 C14 1.456(7) . ?
N5 C15 1.331(8) . ?
N4 C15 1.339(8) . ?
C15 C12 1.459(8) . ?
N3 N1 1.293(6) . ?
C14 C13 1.384(7) . ?
C14 C9 1.374(7) . ?
C13 C10 1.374(7) . ?
C13 H13A 0.9300 . ?
C12 C4 1.375(10) . ?
C12 C8 1.363(10) . ?
C11 C5 1.363(9) . ?
C11 C10 1.390(8) . ?
C11 C2 1.511(8) . ?
C10 H10A 0.9300 . ?
C9 C5 1.366(8) . ?
C9 H9A 0.9300 . ?
C8 C7 1.366(8) . ?
C8 H8A 0.9300 . ?
C7 C6 1.343(13) . ?
C7 H7B 0.9300 . ?
C6 C1 1.398(12) . ?
C6 C3 1.516(9) . ?
C5 H5B 0.9300 . ?
C4 C1 1.398(9) . ?
C4 H4B 0.9300 . ?
C3 H3B 0.9600 . ?
C3 H3C 0.9600 . ?
C3 H3D 0.9600 . ?
C2 H2A 0.9600 . ?
C2 H2B 0.9600 . ?
C2 H2C 0.9600 . ?
C1 H1A 0.9300 . ?
N2 N1 1.350(6) . ?
N2 Zn2 1.976(4) . ?
Zn2 N2 1.976(4) 3_455 ?
Zn2 N7 1.970(6) 6_556 ?
Zn2 N7 1.970(6) 8 ?
